data_7152181
loop_
_publ_author_name
'Wang, Xiao-Rong'
'Xing, Juan'
'Yan, Cai-Xia'
'Cheng, Ying'

_publ_section_title
;
 The reaction of \b-lactam carbenes with 3,6-dipyridyltetrazines: switch
 of reaction pathways by 2-pyridyl and 4-pyridyl substituents of
 tetrazines.
;
_journal_issue 5
_journal_name_full 'Organic &amp; biomolecular chemistry'
_journal_page_first 970
_journal_page_last 977
_journal_paper_doi 10.1039/c1ob06595e
_journal_volume 10
_journal_year 2012
_chemical_formula_sum 'C24 H21 N5 O2'
_chemical_formula_weight 411.46
_chemical_name_systematic
;
?
;
_space_group_IT_number 2
_symmetry_cell_setting triclinic
_symmetry_space_group_name_Hall '-P 1'
_symmetry_space_group_name_H-M 'P -1'
_atom_sites_solution_hydrogens geom
_atom_sites_solution_primary direct
_atom_sites_solution_secondary difmap
_audit_creation_method SHELXL-97
_cell_angle_alpha 105.94(3)
_cell_angle_beta 101.26(3)
_cell_angle_gamma 102.67(3)
_cell_formula_units_Z 2
_cell_length_a 9.926(2)
_cell_length_b 10.434(2)
_cell_length_c 10.832(2)
_cell_measurement_reflns_used 3276
_cell_measurement_temperature 113(2)
_cell_measurement_theta_max 27.866
_cell_measurement_theta_min 2.186
_cell_volume 1012.7(5)
_computing_cell_refinement crystalclear
_computing_data_collection 'crystalclear(Rigaku/MSC Inc., 2005)'
_computing_data_reduction crystalclear
_computing_molecular_graphics 'Bruker SHELXTL'
_computing_publication_material 'Bruker SHELXTL'
_computing_structure_refinement 'SHELXL-97 (Sheldrick, 1997)'
_computing_structure_solution 'SHELXS-97 (Sheldrick, 1990)'
_diffrn_ambient_temperature 113(2)
_diffrn_detector_area_resol_mean 7.31
_diffrn_measured_fraction_theta_full 0.978
_diffrn_measured_fraction_theta_max 0.978
_diffrn_measurement_device_type 'rigaku saturn CCD area detector'
_diffrn_measurement_method '\w and \f scans'
_diffrn_radiation_monochromator confocal
_diffrn_radiation_source 'rotating anode'
_diffrn_radiation_type MoK\a
_diffrn_radiation_wavelength 0.71073
_diffrn_reflns_av_R_equivalents 0.0269
_diffrn_reflns_av_sigmaI/netI 0.0506
_diffrn_reflns_limit_h_max 13
_diffrn_reflns_limit_h_min -9
_diffrn_reflns_limit_k_max 13
_diffrn_reflns_limit_k_min -13
_diffrn_reflns_limit_l_max 11
_diffrn_reflns_limit_l_min -14
_diffrn_reflns_number 8354
_diffrn_reflns_theta_full 27.85
_diffrn_reflns_theta_max 27.85
_diffrn_reflns_theta_min 2.19
_diffrn_standards_decay_% 0
_diffrn_standards_interval_count 0
_diffrn_standards_interval_time 0
_diffrn_standards_number 0
_exptl_absorpt_coefficient_mu 0.089
_exptl_absorpt_correction_T_max 0.9859
_exptl_absorpt_correction_T_min 0.9806
_exptl_absorpt_correction_type multi-scan
_exptl_absorpt_process_details crystalclear
_exptl_crystal_density_diffrn 1.349
_exptl_crystal_density_method 'not measured'
_exptl_crystal_F_000 432
_exptl_crystal_size_max 0.22
_exptl_crystal_size_mid 0.18
_exptl_crystal_size_min 0.16
_refine_diff_density_max 0.257
_refine_diff_density_min -0.200
_refine_diff_density_rms 0.044
_refine_ls_extinction_coef 0.173(11)
_refine_ls_extinction_expression Fc^*^=kFc[1+0.001xFc^2^\l^3^/sin(2\q)]^-1/4^
_refine_ls_extinction_method SHELXL
_refine_ls_goodness_of_fit_ref 1.012
_refine_ls_hydrogen_treatment constr
_refine_ls_matrix_type full
_refine_ls_number_parameters 284
_refine_ls_number_reflns 4712
_refine_ls_number_restraints 0
_refine_ls_restrained_S_all 1.012
_refine_ls_R_factor_all 0.0496
_refine_ls_R_factor_gt 0.0359
_refine_ls_shift/su_max 0.001
_refine_ls_shift/su_mean 0.000
_refine_ls_structure_factor_coef Fsqd
_refine_ls_weighting_details 'calc w=1/[\s^2^(Fo^2^)+(0.0617P)^2^+0.0000P] where P=(Fo^2^+2Fc^2^)/3'
_refine_ls_weighting_scheme calc
_refine_ls_wR_factor_gt 0.0975
_refine_ls_wR_factor_ref 0.1036
_reflns_number_gt 3274
_reflns_number_total 4712
_reflns_threshold_expression >2sigma(I)
_cod_data_source_file c1ob06595e.txt
_cod_data_source_block r91125c
_cod_depositor_comments
;
The following automatic conversions were performed:

'_symmetry_cell_setting' value 'Triclinic' changed to 'triclinic'
according to /home/saulius/struct/CIF-dictionaries/cif_core.dic
dictionary named 'cif_core.dic' version 2.4.1 from 2010-06-29.

Automatic conversion script
Id: cif_fix_values 1715 2011-07-08 13:25:40Z adriana 
;
_cod_original_cell_volume 1012.7(4)
_cod_original_sg_symbol_H-M P-1
_cod_database_code 7152181

loop_
_symmetry_equiv_pos_as_xyz
'x, y, z'
'-x, -y, -z'

loop_
_atom_site_label
_atom_site_type_symbol
_atom_site_fract_x
_atom_site_fract_y
_atom_site_fract_z
_atom_site_U_iso_or_equiv
_atom_site_adp_type
_atom_site_occupancy
_atom_site_symmetry_multiplicity
_atom_site_calc_flag
_atom_site_refinement_flags
N1 N 0.30018(10) 1.05527(9) 0.25690(10) 0.0180(2) Uani 1 1 d .
N2 N 0.38733(10) 1.31266(10) -0.02179(10) 0.0209(2) Uani 1 1 d .
N3 N 0.06989(9) 0.70288(9) -0.11813(10) 0.0193(2) Uani 1 1 d .
N4 N 0.07769(10) 0.91666(10) -0.08552(10) 0.0206(2) Uani 1 1 d .
N5 N 0.01076(10) 0.79005(10) -0.16863(10) 0.0232(2) Uani 1 1 d .
O1 O 0.43430(9) 1.22613(9) 0.45582(8) 0.0259(2) Uani 1 1 d .
O2 O 0.03927(9) 0.68449(9) 0.48428(9) 0.0296(2) Uani 1 1 d .
C1 C 0.39274(11) 1.18425(11) 0.33440(12) 0.0180(2) Uani 1 1 d .
C2 C 0.42834(11) 1.26544(11) 0.24155(11) 0.0169(2) Uani 1 1 d .
C3 C 0.34977(11) 1.15916(11) 0.10458(11) 0.0167(2) Uani 1 1 d .
C4 C 0.27507(11) 1.04196(11) 0.11911(11) 0.0159(2) Uani 1 1 d .
C5 C 0.36995(12) 1.39222(11) 0.27702(12) 0.0221(3) Uani 1 1 d .
H5A H 0.3956 1.4508 0.2234 0.033 Uiso 1 1 calc R
H5B H 0.4119 1.4463 0.3720 0.033 Uiso 1 1 calc R
H5C H 0.2653 1.3601 0.2583 0.033 Uiso 1 1 calc R
C6 C 0.59143(11) 1.31365(12) 0.26437(12) 0.0220(3) Uani 1 1 d .
H6A H 0.6283 1.2325 0.2493 0.033 Uiso 1 1 calc R
H6B H 0.6366 1.3766 0.3562 0.033 Uiso 1 1 calc R
H6C H 0.6136 1.3625 0.2021 0.033 Uiso 1 1 calc R
C7 C 0.22896(11) 0.95974(11) 0.31330(11) 0.0170(2) Uani 1 1 d .
C8 C 0.30688(11) 0.89024(11) 0.37841(12) 0.0190(2) Uani 1 1 d .
H8 H 0.4063 0.9055 0.3846 0.023 Uiso 1 1 calc R
C9 C 0.23985(12) 0.79903(11) 0.43408(12) 0.0204(3) Uani 1 1 d .
H9 H 0.2928 0.7503 0.4769 0.024 Uiso 1 1 calc R
C10 C 0.09516(12) 0.77836(11) 0.42765(12) 0.0200(3) Uani 1 1 d .
C11 C 0.01758(12) 0.85007(11) 0.36497(12) 0.0213(3) Uani 1 1 d .
H11 H -0.0809 0.8377 0.3620 0.026 Uiso 1 1 calc R
C12 C 0.08480(12) 0.93976(11) 0.30685(12) 0.0200(3) Uani 1 1 d .
H12 H 0.0318 0.9875 0.2626 0.024 Uiso 1 1 calc R
C13 C -0.10898(13) 0.66188(14) 0.48281(15) 0.0350(3) Uani 1 1 d .
H13A H -0.1233 0.7490 0.5333 0.052 Uiso 1 1 calc R
H13B H -0.1365 0.5908 0.5237 0.052 Uiso 1 1 calc R
H13C H -0.1683 0.6304 0.3904 0.052 Uiso 1 1 calc R
C14 C 0.36312(11) 1.18053(11) -0.02115(12) 0.0170(2) Uani 1 1 d .
C15 C 0.35451(13) 1.07189(12) -0.13469(13) 0.0263(3) Uani 1 1 d .
H15 H 0.3425 0.9801 -0.1315 0.032 Uiso 1 1 calc R
C16 C 0.36348(13) 1.09804(13) -0.25101(13) 0.0296(3) Uani 1 1 d .
H16 H 0.3548 1.0242 -0.3292 0.036 Uiso 1 1 calc R
C17 C 0.38535(12) 1.23313(14) -0.25299(13) 0.0269(3) Uani 1 1 d .
H17 H 0.3910 1.2544 -0.3320 0.032 Uiso 1 1 calc R
C18 C 0.39851(13) 1.33533(13) -0.13583(13) 0.0251(3) Uani 1 1 d .
H18 H 0.4168 1.4286 -0.1358 0.030 Uiso 1 1 calc R
C19 C 0.17906(11) 0.91365(11) 0.01681(12) 0.0165(2) Uani 1 1 d .
C20 C 0.17732(11) 0.77554(11) -0.00205(11) 0.0162(2) Uani 1 1 d .
C21 C 0.25422(12) 0.70011(11) 0.05938(12) 0.0202(3) Uani 1 1 d .
H21 H 0.3306 0.7469 0.1386 0.024 Uiso 1 1 calc R
C22 C 0.21697(13) 0.55962(12) 0.00317(13) 0.0247(3) Uani 1 1 d .
H22 H 0.2682 0.5078 0.0433 0.030 Uiso 1 1 calc R
C23 C 0.10271(13) 0.48912(12) -0.11457(13) 0.0262(3) Uani 1 1 d .
H23 H 0.0765 0.3905 -0.1510 0.031 Uiso 1 1 calc R
C24 C 0.03082(13) 0.56030(12) -0.17550(13) 0.0251(3) Uani 1 1 d .
H24 H -0.0445 0.5136 -0.2555 0.030 Uiso 1 1 calc R

loop_
_atom_site_aniso_label
_atom_site_aniso_U_11
_atom_site_aniso_U_22
_atom_site_aniso_U_33
_atom_site_aniso_U_23
_atom_site_aniso_U_13
_atom_site_aniso_U_12
N1 0.0212(5) 0.0175(5) 0.0135(5) 0.0068(4) 0.0031(4) 0.0013(4)
N2 0.0279(5) 0.0212(5) 0.0188(6) 0.0106(4) 0.0098(4) 0.0092(4)
N3 0.0193(5) 0.0185(5) 0.0169(5) 0.0032(4) 0.0020(4) 0.0050(4)
N4 0.0235(5) 0.0220(5) 0.0148(5) 0.0048(4) 0.0025(4) 0.0072(4)
N5 0.0254(5) 0.0223(5) 0.0196(6) 0.0055(4) 0.0002(4) 0.0095(4)
O1 0.0300(5) 0.0274(5) 0.0139(5) 0.0067(4) 0.0026(3) -0.0012(3)
O2 0.0299(5) 0.0301(5) 0.0284(6) 0.0175(4) 0.0077(4) -0.0019(4)
C1 0.0189(5) 0.0185(5) 0.0161(6) 0.0065(5) 0.0052(4) 0.0035(4)
C2 0.0206(5) 0.0157(5) 0.0133(6) 0.0052(5) 0.0051(4) 0.0024(4)
C3 0.0209(5) 0.0152(5) 0.0142(6) 0.0039(4) 0.0054(4) 0.0061(4)
C4 0.0186(5) 0.0172(5) 0.0130(6) 0.0055(5) 0.0040(4) 0.0069(4)
C5 0.0272(6) 0.0191(6) 0.0180(7) 0.0032(5) 0.0056(5) 0.0072(5)
C6 0.0216(6) 0.0222(6) 0.0212(7) 0.0092(5) 0.0048(5) 0.0026(4)
C7 0.0223(5) 0.0139(5) 0.0130(6) 0.0041(4) 0.0048(4) 0.0022(4)
C8 0.0182(5) 0.0217(6) 0.0167(6) 0.0068(5) 0.0038(4) 0.0054(4)
C9 0.0249(6) 0.0190(6) 0.0164(6) 0.0079(5) 0.0016(4) 0.0055(4)
C10 0.0259(6) 0.0158(5) 0.0143(6) 0.0051(5) 0.0044(5) -0.0009(4)
C11 0.0175(5) 0.0204(6) 0.0231(7) 0.0055(5) 0.0052(5) 0.0023(4)
C12 0.0218(6) 0.0184(5) 0.0193(6) 0.0076(5) 0.0027(4) 0.0058(4)
C13 0.0306(7) 0.0400(8) 0.0292(8) 0.0159(6) 0.0091(6) -0.0062(5)
C14 0.0185(5) 0.0175(5) 0.0146(6) 0.0054(5) 0.0044(4) 0.0042(4)
C15 0.0338(7) 0.0192(6) 0.0229(7) 0.0020(5) 0.0143(5) 0.0023(5)
C16 0.0266(6) 0.0347(7) 0.0168(7) -0.0027(6) 0.0097(5) -0.0013(5)
C17 0.0216(6) 0.0461(8) 0.0166(6) 0.0157(6) 0.0071(5) 0.0089(5)
C18 0.0283(6) 0.0323(7) 0.0255(7) 0.0192(6) 0.0127(5) 0.0132(5)
C19 0.0187(5) 0.0172(5) 0.0150(6) 0.0069(5) 0.0048(4) 0.0058(4)
C20 0.0159(5) 0.0169(5) 0.0142(6) 0.0034(4) 0.0042(4) 0.0034(4)
C21 0.0223(6) 0.0204(6) 0.0170(6) 0.0057(5) 0.0036(4) 0.0069(4)
C22 0.0312(6) 0.0216(6) 0.0256(7) 0.0097(5) 0.0096(5) 0.0123(5)
C23 0.0337(7) 0.0152(6) 0.0260(7) 0.0015(5) 0.0088(5) 0.0060(5)
C24 0.0262(6) 0.0181(6) 0.0215(7) -0.0027(5) 0.0036(5) 0.0019(5)

loop_
_atom_type_symbol
_atom_type_description
_atom_type_scat_dispersion_real
_atom_type_scat_dispersion_imag
_atom_type_scat_source
C C 0.0033 0.0016 'International Tables Vol C Tables 4.2.6.8 and 6.1.1.4'
H H 0.0000 0.0000 'International Tables Vol C Tables 4.2.6.8 and 6.1.1.4'
N N 0.0061 0.0033 'International Tables Vol C Tables 4.2.6.8 and 6.1.1.4'
O O 0.0106 0.0060 'International Tables Vol C Tables 4.2.6.8 and 6.1.1.4'

loop_
_geom_angle_atom_site_label_1
_geom_angle_atom_site_label_2
_geom_angle_atom_site_label_3
_geom_angle
C1 N1 C4 110.10(10)
C1 N1 C7 122.38(10)
C4 N1 C7 127.09(10)
C18 N2 C14 117.74(11)
N5 N3 C20 111.35(9)
N5 N3 C24 125.22(10)
C20 N3 C24 123.42(10)
N5 N4 C19 110.47(10)
N4 N5 N3 106.38(9)
C10 O2 C13 117.42(10)
O1 C1 N1 125.37(11)
O1 C1 C2 126.74(10)
N1 C1 C2 107.86(10)
C3 C2 C1 102.36(9)
C3 C2 C6 113.29(10)
C1 C2 C6 109.78(10)
C3 C2 C5 114.03(10)
C1 C2 C5 106.54(9)
C6 C2 C5 110.29(10)
C4 C3 C14 126.68(11)
C4 C3 C2 109.09(10)
C14 C3 C2 124.11(10)
C3 C4 N1 110.46(10)
C3 C4 C19 129.26(11)
N1 C4 C19 120.28(10)
C2 C5 H5A 109.5
C2 C5 H5B 109.5
H5A C5 H5B 109.5
C2 C5 H5C 109.5
H5A C5 H5C 109.5
H5B C5 H5C 109.5
C2 C6 H6A 109.5
C2 C6 H6B 109.5
H6A C6 H6B 109.5
C2 C6 H6C 109.5
H6A C6 H6C 109.5
H6B C6 H6C 109.5
C12 C7 C8 119.99(10)
C12 C7 N1 120.48(10)
C8 C7 N1 119.50(10)
C9 C8 C7 120.03(10)
C9 C8 H8 120.0
C7 C8 H8 120.0
C8 C9 C10 120.21(11)
C8 C9 H9 119.9
C10 C9 H9 119.9
O2 C10 C9 115.34(10)
O2 C10 C11 124.78(10)
C9 C10 C11 119.87(10)
C12 C11 C10 119.72(10)
C12 C11 H11 120.1
C10 C11 H11 120.1
C7 C12 C11 120.15(11)
C7 C12 H12 119.9
C11 C12 H12 119.9
O2 C13 H13A 109.5
O2 C13 H13B 109.5
H13A C13 H13B 109.5
O2 C13 H13C 109.5
H13A C13 H13C 109.5
H13B C13 H13C 109.5
N2 C14 C15 120.89(11)
N2 C14 C3 116.35(10)
C15 C14 C3 122.75(10)
C16 C15 C14 119.95(12)
C16 C15 H15 120.0
C14 C15 H15 120.0
C15 C16 C17 119.34(12)
C15 C16 H16 120.3
C17 C16 H16 120.3
C18 C17 C16 117.31(12)
C18 C17 H17 121.3
C16 C17 H17 121.3
N2 C18 C17 124.69(12)
N2 C18 H18 117.7
C17 C18 H18 117.7
N4 C19 C20 108.50(10)
N4 C19 C4 121.41(10)
C20 C19 C4 129.95(10)
N3 C20 C19 103.30(10)
N3 C20 C21 118.20(10)
C19 C20 C21 138.46(11)
C22 C21 C20 118.77(11)
C22 C21 H21 120.6
C20 C21 H21 120.6
C21 C22 C23 120.88(12)
C21 C22 H22 119.6
C23 C22 H22 119.6
C24 C23 C22 120.80(11)
C24 C23 H23 119.6
C22 C23 H23 119.6
C23 C24 N3 117.89(11)
C23 C24 H24 121.1
N3 C24 H24 121.1

loop_
_geom_bond_atom_site_label_1
_geom_bond_atom_site_label_2
_geom_bond_distance
N1 C1 1.3770(16)
N1 C4 1.4264(15)
N1 C7 1.4355(14)
N2 C18 1.3403(15)
N2 C14 1.3487(14)
N3 N5 1.3612(13)
N3 C20 1.3752(16)
N3 C24 1.3766(14)
N4 N5 1.3135(14)
N4 C19 1.3562(15)
O1 C1 1.2183(14)
O2 C10 1.3667(13)
O2 C13 1.4346(16)
C1 C2 1.5263(16)
C2 C3 1.5180(17)
C2 C6 1.5341(15)
C2 C5 1.5419(15)
C3 C4 1.3504(15)
C3 C14 1.4650(16)
C4 C19 1.4635(17)
C5 H5A 0.9800
C5 H5B 0.9800
C5 H5C 0.9800
C6 H6A 0.9800
C6 H6B 0.9800
C6 H6C 0.9800
C7 C12 1.3850(15)
C7 C8 1.3911(15)
C8 C9 1.3806(16)
C8 H8 0.9500
C9 C10 1.3896(16)
C9 H9 0.9500
C10 C11 1.3933(17)
C11 C12 1.3897(16)
C11 H11 0.9500
C12 H12 0.9500
C13 H13A 0.9800
C13 H13B 0.9800
C13 H13C 0.9800
C14 C15 1.3984(17)
C15 C16 1.3754(18)
C15 H15 0.9500
C16 C17 1.3852(18)
C16 H16 0.9500
C17 C18 1.3768(18)
C17 H17 0.9500
C18 H18 0.9500
C19 C20 1.3945(15)
C20 C21 1.4133(15)
C21 C22 1.3566(16)
C21 H21 0.9500
C22 C23 1.4170(19)
C22 H22 0.9500
C23 C24 1.3468(18)
C23 H23 0.9500
C24 H24 0.9500

loop_
_geom_torsion_atom_site_label_1
_geom_torsion_atom_site_label_2
_geom_torsion_atom_site_label_3
_geom_torsion_atom_site_label_4
_geom_torsion
C19 N4 N5 N3 0.40(12)
C20 N3 N5 N4 -0.81(12)
C24 N3 N5 N4 -179.63(10)
C4 N1 C1 O1 179.99(10)
C7 N1 C1 O1 7.09(17)
C4 N1 C1 C2 2.06(12)
C7 N1 C1 C2 -170.84(9)
O1 C1 C2 C3 178.75(11)
N1 C1 C2 C3 -3.36(11)
O1 C1 C2 C6 58.16(15)
N1 C1 C2 C6 -123.95(10)
O1 C1 C2 C5 -61.25(15)
N1 C1 C2 C5 116.64(10)
C1 C2 C3 C4 3.60(11)
C6 C2 C3 C4 121.73(10)
C5 C2 C3 C4 -111.03(11)
C1 C2 C3 C14 -172.66(10)
C6 C2 C3 C14 -54.54(14)
C5 C2 C3 C14 72.70(13)
C14 C3 C4 N1 173.55(10)
C2 C3 C4 N1 -2.59(12)
C14 C3 C4 C19 -6.52(18)
C2 C3 C4 C19 177.35(10)
C1 N1 C4 C3 0.32(12)
C7 N1 C4 C3 172.81(10)
C1 N1 C4 C19 -179.62(9)
C7 N1 C4 C19 -7.14(16)
C1 N1 C7 C12 104.63(13)
C4 N1 C7 C12 -67.00(15)
C1 N1 C7 C8 -73.38(14)
C4 N1 C7 C8 114.99(13)
C12 C7 C8 C9 1.41(17)
N1 C7 C8 C9 179.43(10)
C7 C8 C9 C10 -1.28(17)
C13 O2 C10 C9 178.64(10)
C13 O2 C10 C11 -2.18(17)
C8 C9 C10 O2 179.13(10)
C8 C9 C10 C11 -0.09(17)
O2 C10 C11 C12 -177.83(11)
C9 C10 C11 C12 1.31(17)
C8 C7 C12 C11 -0.18(17)
N1 C7 C12 C11 -178.18(10)
C10 C11 C12 C7 -1.17(18)
C18 N2 C14 C15 1.94(16)
C18 N2 C14 C3 -179.30(10)
C4 C3 C14 N2 152.78(11)
C2 C3 C14 N2 -31.63(15)
C4 C3 C14 C15 -28.48(17)
C2 C3 C14 C15 147.11(11)
N2 C14 C15 C16 -3.32(18)
C3 C14 C15 C16 178.00(11)
C14 C15 C16 C17 1.92(18)
C15 C16 C17 C18 0.66(18)
C14 N2 C18 C17 0.82(17)
C16 C17 C18 N2 -2.13(18)
N5 N4 C19 C20 0.13(13)
N5 N4 C19 C4 176.19(9)
C3 C4 C19 N4 -46.14(17)
N1 C4 C19 N4 133.79(11)
C3 C4 C19 C20 128.99(14)
N1 C4 C19 C20 -51.08(16)
N5 N3 C20 C19 0.86(12)
C24 N3 C20 C19 179.70(10)
N5 N3 C20 C21 -176.99(10)
C24 N3 C20 C21 1.86(16)
N4 C19 C20 N3 -0.59(12)
C4 C19 C20 N3 -176.21(11)
N4 C19 C20 C21 176.55(13)
C4 C19 C20 C21 0.9(2)
N3 C20 C21 C22 -1.42(16)
C19 C20 C21 C22 -178.26(13)
C20 C21 C22 C23 -0.31(18)
C21 C22 C23 C24 1.77(19)
C22 C23 C24 N3 -1.38(19)
N5 N3 C24 C23 178.25(11)
C20 N3 C24 C23 -0.44(17)
